data_7061520
loop_
_publ_author_name
'Horniichuk, Oleksandr Ye.'
'Ridier, Karl'
'Moln\'ar, G\'abor'
'Kotsyubynsky, Volodymyr O.'
'Shova, Sergiu'
'Amirkhanov, Vladimir M.'
'Gural'skiy, Il&#x2019;ya A.'
'Salmon, Lionel'
'Bousseksou, Azzedine'

_publ_section_title
;
 Solvatomorphism, polymorphism and spin crossover in
 bis[hydrotris(1,2,3-triazol-1-yl)borate]iron(ii)
;
_journal_issue 24
_journal_name_full 'New Journal of Chemistry'
_journal_page_first 11734
_journal_page_last 11740
_journal_paper_doi 10.1039/D2NJ01471H
_journal_volume 46
_journal_year 2022
_chemical_formula_moiety 'C12 H14 B2 Fe N18, 2(C3 H7 N O), H2 O'
_chemical_formula_sum 'C18 H30 B2 Fe N20 O3'
_chemical_formula_weight 652.09
_space_group_crystal_system orthorhombic
_space_group_IT_number 60
_space_group_name_Hall '-P 2n 2ab'
_space_group_name_H-M_alt 'P b c n'
_atom_sites_solution_hydrogens mixed
_audit_creation_date 2022-04-25
_audit_creation_method
;
Olex2 1.5-dev
(compiled 2022.04.21 svn.rca3783a0 for OlexSys, GUI svn.r6444)
;
_audit_update_record
;
2022-05-08 deposited with the CCDC.	2022-05-18 downloaded from the CCDC.
;
_cell_angle_alpha 90
_cell_angle_beta 90
_cell_angle_gamma 90
_cell_formula_units_Z 4
_cell_length_a 8.3469(5)
_cell_length_b 15.7421(7)
_cell_length_c 22.5116(9)
_cell_measurement_reflns_used 1894
_cell_measurement_temperature 293(2)
_cell_measurement_theta_max 23.8950
_cell_measurement_theta_min 2.7450
_cell_volume 2958.0(3)
_computing_cell_refinement 'CrysAlisPro 1.171.40.67a (Rigaku OD, 2019)'
_computing_data_collection 'CrysAlisPro 1.171.40.67a (Rigaku OD, 2019)'
_computing_data_reduction 'CrysAlisPro 1.171.40.67a (Rigaku OD, 2019)'
_computing_molecular_graphics 'Olex2 1.5-dev (Dolomanov et al., 2009)'
_computing_publication_material 'Olex2 1.5-dev (Dolomanov et al., 2009)'
_computing_structure_refinement 'SHELXL 2018/3 (Sheldrick, 2015)'
_computing_structure_solution 'SHELXT 2018/2 (Sheldrick, 2018)'
_diffrn_ambient_temperature 293(2)
_diffrn_detector_area_resol_mean 16.1593
_diffrn_detector_type Eos
_diffrn_measured_fraction_theta_full 0.999
_diffrn_measured_fraction_theta_max 0.999
_diffrn_measurement_details
;
List of Runs (angles in degrees, time in seconds):

  # Type    Start    End  Width  t~exp~   \w     \q     \k     \f   Frames
#--------------------------------------------------------------------------
  1  \w      1.00  28.00   1.00   30.00    --   17.79  57.00  41.00   27
  2  \w     14.00  74.00   1.00   30.00    --   17.79-134.00-152.00   60
  3  \w    -87.00 -60.00   1.00   30.00    --  -15.29 178.00 -60.00   27
  4  \w     -8.00  36.00   1.00   30.00    --  -15.29  77.00-120.00   44
  5  \w     -8.00  37.00   1.00   30.00    --   17.79  77.00 -90.00   45
;
_diffrn_measurement_device 'four-circle diffractometer'
_diffrn_measurement_device_type 'Xcalibur, Eos'
_diffrn_measurement_method '\w scans'
_diffrn_radiation_type MoK\a
_diffrn_radiation_wavelength 0.71073
_diffrn_reflns_av_R_equivalents 0.0521
_diffrn_reflns_av_unetI/netI 0.0612
_diffrn_reflns_Laue_measured_fraction_full 0.999
_diffrn_reflns_Laue_measured_fraction_max 0.999
_diffrn_reflns_limit_h_max 8
_diffrn_reflns_limit_h_min -9
_diffrn_reflns_limit_k_max 18
_diffrn_reflns_limit_k_min -18
_diffrn_reflns_limit_l_max 25
_diffrn_reflns_limit_l_min -26
_diffrn_reflns_number 10062
_diffrn_reflns_point_group_measured_fraction_full 0.999
_diffrn_reflns_point_group_measured_fraction_max 0.999
_diffrn_reflns_theta_full 25.000
_diffrn_reflns_theta_max 25.000
_diffrn_reflns_theta_min 2.588
_exptl_absorpt_coefficient_mu 0.570
_exptl_absorpt_correction_T_max 1.00000
_exptl_absorpt_correction_T_min 0.97767
_exptl_absorpt_correction_type multi-scan
_exptl_absorpt_process_details
;
CrysAlisPro 1.171.40.67a (Rigaku Oxford Diffraction, 2019)
Empirical absorption correction using spherical harmonics,
 implemented in SCALE3 ABSPACK scaling algorithm.
;
_exptl_crystal_colour 'clear light red'
_exptl_crystal_density_diffrn 1.464
_exptl_crystal_description prism
_exptl_crystal_F_000 1352
_exptl_crystal_size_max 0.28
_exptl_crystal_size_mid 0.25
_exptl_crystal_size_min 0.1
_refine_diff_density_max 0.339
_refine_diff_density_min -0.285
_refine_diff_density_rms 0.055
_refine_ls_extinction_method none
_refine_ls_goodness_of_fit_ref 1.053
_refine_ls_hydrogen_treatment constr
_refine_ls_matrix_type full
_refine_ls_number_parameters 203
_refine_ls_number_reflns 2601
_refine_ls_number_restraints 0
_refine_ls_restrained_S_all 1.053
_refine_ls_R_factor_all 0.0890
_refine_ls_R_factor_gt 0.0537
_refine_ls_shift/su_max 0.000
_refine_ls_shift/su_mean 0.000
_refine_ls_structure_factor_coef Fsqd
_refine_ls_weighting_details 'w=1/[\s^2^(Fo^2^)+(0.0352P)^2^+0.8011P] where P=(Fo^2^+2Fc^2^)/3'
_refine_ls_weighting_scheme calc
_refine_ls_wR_factor_gt 0.0945
_refine_ls_wR_factor_ref 0.1082
_reflns_Friedel_coverage 0.000
_reflns_number_gt 1804
_reflns_number_total 2601
_reflns_threshold_expression 'I > 2\s(I)'
_cod_data_source_file d2nj01471h2.cif
_cod_data_source_block shi_4813_igfr
_cod_depositor_comments 'Adding full bibliography for 7061516--7061521.cif.'
_cod_database_code 7061520
_shelx_shelxl_version_number 2018/3
_shelx_space_group_comment
;
The symmetry employed for this shelxl refinement is uniquely defined
by the following loop, which should always be used as a source of
symmetry information in preference to the above space-group names.
They are only intended as comments.
;
_shelx_estimated_absorpt_t_max 0.945
_shelx_estimated_absorpt_t_min 0.857
_olex2_refinement_description
;
1. Fixed Uiso
 At 1.2 times of:
  All B(H) groups, All C(H) groups
 At 1.5 times of:
  All C(H,H,H) groups, All O(H) groups
2.a Riding coordinates:
 B1(H1A), O2(H2A)
2.b Aromatic/amide H refined with riding coordinates:
 C6(H6), C5(H5), C1(H1), C2(H2), C4(H4), C3(H3), C7(H7)
2.c Idealised Me refined as rotating group:
 C9(H9A,H9B,H9C), C8(H8A,H8B,H8C)
;
_olex2_submission_special_instructions 'No special instructions were received'
_oxdiff_exptl_absorpt_empirical_details
;
Empirical correction (ABSPACK) includes:
- Absorption correction using spherical harmonics
- Frame scaling
;

loop_
_space_group_symop_operation_xyz
'x, y, z'
'-x+1/2, -y+1/2, z+1/2'
'-x, y, -z+1/2'
'x+1/2, -y+1/2, -z'
'-x, -y, -z'
'x-1/2, y-1/2, -z-1/2'
'x, -y, z-1/2'
'-x-1/2, y-1/2, z'

loop_
_atom_site_label
_atom_site_type_symbol
_atom_site_fract_x
_atom_site_fract_y
_atom_site_fract_z
_atom_site_U_iso_or_equiv
_atom_site_adp_type
_atom_site_occupancy
_atom_site_site_symmetry_order
_atom_site_calc_flag
_atom_site_refinement_flags_posn
_atom_site_refinement_flags_adp
_atom_site_refinement_flags_occupancy
_atom_site_disorder_assembly
_atom_site_disorder_group
Fe1 Fe 0.500000 0.500000 0.500000 0.0290(2) Uani 1 2 d S . P . .
N1 N 0.6691(3) 0.66033(16) 0.50252(12) 0.0383(7) Uani 1 1 d . . . . .
N5 N 0.7152(3) 0.48141(17) 0.46679(11) 0.0344(7) Uani 1 1 d . . . . .
N9 N 0.3216(3) 0.56096(17) 0.39311(12) 0.0394(7) Uani 1 1 d . . . . .
N2 N 0.5779(3) 0.60610(16) 0.53496(12) 0.0354(7) Uani 1 1 d . . . . .
N4 N 0.7963(3) 0.54680(18) 0.44238(11) 0.0381(7) Uani 1 1 d . . . . .
N8 N 0.4487(3) 0.56418(16) 0.42762(11) 0.0330(7) Uani 1 1 d . . . . .
N6 N 0.7998(4) 0.41189(18) 0.46394(12) 0.0440(8) Uani 1 1 d . . . . .
N7 N 0.5551(3) 0.61995(16) 0.40510(11) 0.0362(7) Uani 1 1 d . . . . .
N3 N 0.5509(4) 0.63968(17) 0.58746(13) 0.0449(8) Uani 1 1 d . . . . .
N10 N 0.7594(4) 0.8961(2) 0.26625(14) 0.0574(9) Uani 1 1 d . . . . .
O1 O 0.7564(4) 0.7529(2) 0.26681(16) 0.0999(12) Uani 1 1 d . . . . .
C6 C 0.4935(5) 0.6525(2) 0.35480(15) 0.0461(10) Uani 1 1 d . . . . .
H6 H 0.541134 0.692090 0.329756 0.055 Uiso 1 1 calc R U . . .
C5 C 0.3481(4) 0.6157(2) 0.34808(15) 0.0456(10) Uani 1 1 d . . . . .
H5 H 0.277290 0.626528 0.317110 0.055 Uiso 1 1 calc R U . . .
C1 C 0.6254(5) 0.7156(2) 0.58851(18) 0.0547(11) Uani 1 1 d . . . . .
H1 H 0.626583 0.752650 0.620661 0.066 Uiso 1 1 calc R U . . .
C2 C 0.6985(5) 0.7297(2) 0.53552(17) 0.0531(11) Uani 1 1 d . . . . .
H2 H 0.756746 0.777473 0.524394 0.064 Uiso 1 1 calc R U . . .
C4 C 0.9383(4) 0.5164(3) 0.42331(15) 0.0498(10) Uani 1 1 d . . . . .
H4 H 1.019145 0.546830 0.404462 0.060 Uiso 1 1 calc R U . . .
C3 C 0.9396(5) 0.4327(3) 0.43711(16) 0.0544(11) Uani 1 1 d . . . . .
H3 H 1.023382 0.395391 0.429373 0.065 Uiso 1 1 calc R U . . .
C7 C 0.7875(6) 0.8222(3) 0.2898(2) 0.0746(14) Uani 1 1 d . . . . .
H7 H 0.835126 0.821486 0.327150 0.090 Uiso 1 1 calc R U . . .
C9 C 0.8038(6) 0.9738(3) 0.29658(18) 0.0823(15) Uani 1 1 d . . . . .
H9A H 0.851930 0.960148 0.334128 0.123 Uiso 1 1 calc R U . . .
H9B H 0.710025 1.007849 0.303009 0.123 Uiso 1 1 calc R U . . .
H9C H 0.879038 1.004835 0.272712 0.123 Uiso 1 1 calc R U . . .
B1 B 0.7147(5) 0.6343(3) 0.43882(17) 0.0421(11) Uani 1 1 d . . . . .
H1A H 0.791782 0.681911 0.417297 0.051 Uiso 1 1 d R U . . .
O2 O 1.000000 0.6305(3) 0.250000 0.166(3) Uani 1 2 d S T P . .
H2A H 0.920690 0.663377 0.253430 0.249 Uiso 1 1 d R U . A 1
C8 C 0.6848(6) 0.9029(3) 0.20843(17) 0.0917(16) Uani 1 1 d . . . . .
H8A H 0.764227 0.917733 0.179387 0.138 Uiso 1 1 calc R U . . .
H8B H 0.603569 0.946096 0.209515 0.138 Uiso 1 1 calc R U . . .
H8C H 0.637009 0.849491 0.198020 0.138 Uiso 1 1 calc R U . . .

loop_
_atom_site_aniso_label
_atom_site_aniso_U_11
_atom_site_aniso_U_22
_atom_site_aniso_U_33
_atom_site_aniso_U_23
_atom_site_aniso_U_13
_atom_site_aniso_U_12
Fe1 0.0219(3) 0.0285(3) 0.0365(4) 0.0041(3) 0.0007(3) -0.0041(3)
N1 0.0337(17) 0.0326(15) 0.0485(17) 0.0072(15) -0.0008(14) -0.0104(13)
N5 0.0266(16) 0.0384(16) 0.0383(16) 0.0034(14) 0.0009(13) 0.0004(14)
N9 0.0289(17) 0.0461(18) 0.0431(17) -0.0005(15) -0.0036(13) 0.0048(15)
N2 0.0311(17) 0.0314(15) 0.0438(17) 0.0031(14) -0.0028(13) -0.0027(14)
N4 0.0246(17) 0.0471(17) 0.0428(16) 0.0079(15) 0.0039(13) -0.0059(14)
N8 0.0251(16) 0.0339(15) 0.0400(16) 0.0048(14) 0.0012(12) -0.0030(13)
N6 0.0365(19) 0.0491(18) 0.0465(17) 0.0057(15) 0.0034(14) 0.0137(16)
N7 0.0324(17) 0.0354(15) 0.0407(16) 0.0115(14) -0.0009(13) -0.0045(14)
N3 0.048(2) 0.0381(17) 0.0484(19) -0.0048(16) -0.0024(15) -0.0045(16)
N10 0.055(2) 0.061(2) 0.056(2) 0.0015(19) 0.0018(17) -0.0084(19)
O1 0.101(3) 0.069(2) 0.130(3) -0.006(2) 0.000(2) -0.015(2)
C6 0.057(3) 0.042(2) 0.040(2) 0.0113(18) 0.0040(18) 0.007(2)
C5 0.042(3) 0.053(2) 0.042(2) 0.005(2) -0.0064(18) 0.015(2)
C1 0.063(3) 0.038(2) 0.063(3) -0.014(2) -0.008(2) -0.010(2)
C2 0.055(3) 0.034(2) 0.070(3) -0.001(2) -0.013(2) -0.0157(19)
C4 0.024(2) 0.078(3) 0.047(2) 0.004(2) 0.0050(16) -0.005(2)
C3 0.033(2) 0.078(3) 0.053(2) 0.001(2) 0.0027(18) 0.020(2)
C7 0.061(3) 0.084(4) 0.078(3) 0.001(3) -0.008(3) -0.011(3)
C9 0.094(4) 0.080(3) 0.072(3) -0.013(3) 0.004(3) -0.016(3)
B1 0.031(2) 0.046(2) 0.049(3) 0.016(2) -0.0016(19) -0.013(2)
O2 0.100(5) 0.085(4) 0.312(9) 0.000 -0.070(5) 0.000
C8 0.114(5) 0.108(4) 0.054(3) -0.001(3) -0.005(3) -0.011(4)

loop_
_atom_type_symbol
_atom_type_description
_atom_type_scat_dispersion_real
_atom_type_scat_dispersion_imag
_atom_type_scat_source
C C 0.0033 0.0016 'International Tables Vol C Tables 4.2.6.8 and 6.1.1.4'
H H 0.0000 0.0000 'International Tables Vol C Tables 4.2.6.8 and 6.1.1.4'
B B 0.0013 0.0007 'International Tables Vol C Tables 4.2.6.8 and 6.1.1.4'
Fe Fe 0.3463 0.8444 'International Tables Vol C Tables 4.2.6.8 and 6.1.1.4'
N N 0.0061 0.0033 'International Tables Vol C Tables 4.2.6.8 and 6.1.1.4'
O O 0.0106 0.0060 'International Tables Vol C Tables 4.2.6.8 and 6.1.1.4'

loop_
_geom_angle_atom_site_label_1
_geom_angle_atom_site_label_2
_geom_angle_atom_site_label_3
_geom_angle
_geom_angle_site_symmetry_1
_geom_angle_site_symmetry_3
_geom_angle_publ_flag
N5 Fe1 N5 180.0 . 5_666 ?
N2 Fe1 N5 88.64(11) 5_666 5_666 ?
N2 Fe1 N5 88.64(11) . . ?
N2 Fe1 N5 91.36(11) . 5_666 ?
N2 Fe1 N5 91.36(11) 5_666 . ?
N2 Fe1 N2 180.0 . 5_666 ?
N2 Fe1 N8 91.89(10) 5_666 . ?
N2 Fe1 N8 88.11(10) . . ?
N2 Fe1 N8 91.89(10) . 5_666 ?
N2 Fe1 N8 88.11(10) 5_666 5_666 ?
N8 Fe1 N5 87.73(11) 5_666 5_666 ?
N8 Fe1 N5 92.27(11) 5_666 . ?
N8 Fe1 N5 92.27(11) . 5_666 ?
N8 Fe1 N5 87.73(11) . . ?
N8 Fe1 N8 180.0 5_666 . ?
N2 N1 B1 118.2(3) . . ?
C2 N1 N2 108.4(3) . . ?
C2 N1 B1 133.3(3) . . ?
N4 N5 Fe1 119.9(2) . . ?
N6 N5 Fe1 129.6(2) . . ?
N6 N5 N4 110.5(3) . . ?
N8 N9 C5 106.6(3) . . ?
N1 N2 Fe1 120.5(2) . . ?
N3 N2 Fe1 130.4(2) . . ?
N3 N2 N1 109.1(2) . . ?
N5 N4 C4 107.4(3) . . ?
N5 N4 B1 118.9(3) . . ?
C4 N4 B1 133.6(3) . . ?
N9 N8 Fe1 130.2(2) . . ?
N9 N8 N7 109.5(2) . . ?
N7 N8 Fe1 120.2(2) . . ?
N5 N6 C3 106.6(3) . . ?
N8 N7 B1 118.5(3) . . ?
C6 N7 N8 108.2(3) . . ?
C6 N7 B1 133.3(3) . . ?
N2 N3 C1 107.1(3) . . ?
C7 N10 C9 121.1(4) . . ?
C7 N10 C8 120.7(4) . . ?
C8 N10 C9 118.1(4) . . ?
N7 C6 H6 127.0 . . ?
N7 C6 C5 105.9(3) . . ?
C5 C6 H6 127.0 . . ?
N9 C5 C6 109.7(3) . . ?
N9 C5 H5 125.2 . . ?
C6 C5 H5 125.2 . . ?
N3 C1 H1 125.1 . . ?
N3 C1 C2 109.7(3) . . ?
C2 C1 H1 125.1 . . ?
N1 C2 C1 105.7(3) . . ?
N1 C2 H2 127.2 . . ?
C1 C2 H2 127.2 . . ?
N4 C4 H4 126.9 . . ?
N4 C4 C3 106.2(3) . . ?
C3 C4 H4 126.9 . . ?
N6 C3 H3 125.3 . . ?
C4 C3 N6 109.3(3) . . ?
C4 C3 H3 125.3 . . ?
N10 C7 H7 117.2 . . ?
O1 C7 N10 125.6(5) . . ?
O1 C7 H7 117.2 . . ?
N10 C9 H9A 109.5 . . ?
N10 C9 H9B 109.5 . . ?
N10 C9 H9C 109.5 . . ?
H9A C9 H9B 109.5 . . ?
H9A C9 H9C 109.5 . . ?
H9B C9 H9C 109.5 . . ?
N1 B1 N7 106.4(3) . . ?
N1 B1 H1A 111.9 . . ?
N4 B1 N1 107.4(3) . . ?
N4 B1 N7 106.0(3) . . ?
N4 B1 H1A 112.0 . . ?
N7 B1 H1A 112.7 . . ?
H2A O2 H2A 104.3 . 3_755 ?
N10 C8 H8A 109.5 . . ?
N10 C8 H8B 109.5 . . ?
N10 C8 H8C 109.5 . . ?
H8A C8 H8B 109.5 . . ?
H8A C8 H8C 109.5 . . ?
H8B C8 H8C 109.5 . . ?

loop_
_geom_bond_atom_site_label_1
_geom_bond_atom_site_label_2
_geom_bond_distance
_geom_bond_site_symmetry_2
_geom_bond_publ_flag
Fe1 N5 1.968(3) 5_666 ?
Fe1 N5 1.968(3) . ?
Fe1 N2 1.958(3) 5_666 ?
Fe1 N2 1.958(3) . ?
Fe1 N8 1.964(2) 5_666 ?
Fe1 N8 1.964(2) . ?
N1 N2 1.357(3) . ?
N1 C2 1.343(4) . ?
N1 B1 1.539(5) . ?
N5 N4 1.349(3) . ?
N5 N6 1.304(3) . ?
N9 N8 1.316(3) . ?
N9 C5 1.349(4) . ?
N2 N3 1.314(3) . ?
N4 C4 1.349(4) . ?
N4 B1 1.538(5) . ?
N8 N7 1.348(3) . ?
N6 C3 1.355(4) . ?
N7 C6 1.345(4) . ?
N7 B1 1.550(5) . ?
N3 C1 1.347(4) . ?
N10 C7 1.300(5) . ?
N10 C9 1.449(5) . ?
N10 C8 1.447(5) . ?
O1 C7 1.235(5) . ?
C6 H6 0.9300 . ?
C6 C5 1.353(5) . ?
C5 H5 0.9300 . ?
C1 H1 0.9300 . ?
C1 C2 1.358(5) . ?
C2 H2 0.9300 . ?
C4 H4 0.9300 . ?
C4 C3 1.353(5) . ?
C3 H3 0.9300 . ?
C7 H7 0.9300 . ?
C9 H9A 0.9600 . ?
C9 H9B 0.9600 . ?
C9 H9C 0.9600 . ?
B1 H1A 1.1001 . ?
O2 H2A 0.8442 . ?
O2 H2A 0.8442 3_755 ?
C8 H8A 0.9600 . ?
C8 H8B 0.9600 . ?
C8 H8C 0.9600 . ?

loop_
_geom_hbond_atom_site_label_D
_geom_hbond_atom_site_label_H
_geom_hbond_atom_site_label_A
_geom_hbond_distance_DH
_geom_hbond_distance_HA
_geom_hbond_distance_DA
_geom_hbond_angle_DHA
_geom_hbond_site_symmetry_A
_geom_hbond_publ_flag
O2 H2A O1 0.84 1.99 2.827(5) 171.6 . yes

loop_
_geom_torsion_atom_site_label_1
_geom_torsion_atom_site_label_2
_geom_torsion_atom_site_label_3
_geom_torsion_atom_site_label_4
_geom_torsion
_geom_torsion_site_symmetry_1
_geom_torsion_site_symmetry_2
_geom_torsion_site_symmetry_3
_geom_torsion_site_symmetry_4
_geom_torsion_publ_flag
Fe1 N5 N4 C4 -179.9(2) . . . . ?
Fe1 N5 N4 B1 -2.5(4) . . . . ?
Fe1 N5 N6 C3 -179.9(2) . . . . ?
Fe1 N2 N3 C1 -176.7(2) . . . . ?
Fe1 N8 N7 C6 177.7(2) . . . . ?
Fe1 N8 N7 B1 -2.2(4) . . . . ?
N1 N2 N3 C1 -0.1(4) . . . . ?
N5 N4 C4 C3 -0.3(4) . . . . ?
N5 N4 B1 N1 57.8(4) . . . . ?
N5 N4 B1 N7 -55.6(4) . . . . ?
N5 N6 C3 C4 -0.3(4) . . . . ?
N9 N8 N7 C6 -0.3(3) . . . . ?
N9 N8 N7 B1 179.8(3) . . . . ?
N2 N1 C2 C1 0.8(4) . . . . ?
N2 N1 B1 N4 -54.8(4) . . . . ?
N2 N1 B1 N7 58.4(4) . . . . ?
N2 N3 C1 C2 0.6(4) . . . . ?
N4 N5 N6 C3 0.2(4) . . . . ?
N4 C4 C3 N6 0.4(4) . . . . ?
N8 N9 C5 C6 0.4(4) . . . . ?
N8 N7 C6 C5 0.6(4) . . . . ?
N8 N7 B1 N1 -55.7(4) . . . . ?
N8 N7 B1 N4 58.4(4) . . . . ?
N6 N5 N4 C4 0.1(4) . . . . ?
N6 N5 N4 B1 177.5(3) . . . . ?
N7 C6 C5 N9 -0.6(4) . . . . ?
N3 C1 C2 N1 -0.9(4) . . . . ?
C6 N7 B1 N1 124.4(4) . . . . ?
C6 N7 B1 N4 -121.4(4) . . . . ?
C5 N9 N8 Fe1 -177.8(2) . . . . ?
C5 N9 N8 N7 -0.1(3) . . . . ?
C2 N1 N2 Fe1 176.5(2) . . . . ?
C2 N1 N2 N3 -0.5(4) . . . . ?
C2 N1 B1 N4 126.5(4) . . . . ?
C2 N1 B1 N7 -120.4(4) . . . . ?
C4 N4 B1 N1 -125.6(4) . . . . ?
C4 N4 B1 N7 121.0(4) . . . . ?
C9 N10 C7 O1 -178.7(5) . . . . ?
B1 N1 N2 Fe1 -2.5(4) . . . . ?
B1 N1 N2 N3 -179.5(3) . . . . ?
B1 N1 C2 C1 179.7(4) . . . . ?
B1 N4 C4 C3 -177.1(3) . . . . ?
B1 N7 C6 C5 -179.6(3) . . . . ?
C8 N10 C7 O1 0.4(7) . . . . ?
